data_4329051
loop_
_publ_author_name
'Qiuxia Han'
'Lejie Zhang'
'Cheng He'
'Jiangyang Niu'
'Chunying Duan'

_publ_section_title
;
 Metal-Organic Frameworks with Phosphotungstate Incorporated for
 Hydrolytic Cleavage of a DNA-Model Phosphodiester
;
_journal_name_full 'Inorganic Chemistry'
_journal_page_first 5118
_journal_page_last 5127
_journal_paper_doi 10.1021/ic202685e
_journal_volume 51
_journal_year 2012
_chemical_formula_sum 'C40 H48 N8 Na2 O56 P W12 Zn'
_chemical_formula_weight 3885.38
_chemical_name_systematic
; 
 ? 
;
_space_group_IT_number 2
_symmetry_cell_setting triclinic
_symmetry_space_group_name_Hall '-P 1'
_symmetry_space_group_name_H-M 'P -1'
_atom_sites_solution_hydrogens geom
_atom_sites_solution_primary direct
_atom_sites_solution_secondary difmap
_audit_creation_method SHELXL-97
_cell_angle_alpha 91.959(3)
_cell_angle_beta 96.980(3)
_cell_angle_gamma 95.566(2)
_cell_formula_units_Z 1
_cell_length_a 11.9039(7)
_cell_length_b 12.0321(7)
_cell_length_c 13.2106(8)
_cell_measurement_reflns_used 5311
_cell_measurement_temperature 293(2)
_cell_measurement_theta_max 27.524
_cell_measurement_theta_min 2.359
_cell_volume 1867.24(19)
_computing_cell_refinement 'Bruker SMART'
_computing_data_collection 'Bruker SMART'
_computing_data_reduction 'Bruker SAINT'
_computing_molecular_graphics 'Bruker SHELXTL'
_computing_publication_material 'Bruker SHELXTL'
_computing_structure_refinement 'SHELXL-97 (Sheldrick, 1997)'
_computing_structure_solution 'SHELXS-97 (Sheldrick, 1990)'
_diffrn_ambient_temperature 293(2)
_diffrn_measured_fraction_theta_full 0.990
_diffrn_measured_fraction_theta_max 0.990
_diffrn_measurement_device_type 'CCD area detector'
_diffrn_measurement_method 'phi and omega scans'
_diffrn_radiation_monochromator graphite
_diffrn_radiation_source 'fine-focus sealed tube'
_diffrn_radiation_type MoK\a
_diffrn_radiation_wavelength 0.71073
_diffrn_reflns_av_R_equivalents 0.0368
_diffrn_reflns_av_sigmaI/netI 0.0506
_diffrn_reflns_limit_h_max 14
_diffrn_reflns_limit_h_min -14
_diffrn_reflns_limit_k_max 12
_diffrn_reflns_limit_k_min -14
_diffrn_reflns_limit_l_max 15
_diffrn_reflns_limit_l_min -15
_diffrn_reflns_number 15456
_diffrn_reflns_theta_full 25.00
_diffrn_reflns_theta_max 25.00
_diffrn_reflns_theta_min 2.36
_exptl_absorpt_coefficient_mu 18.860
_exptl_absorpt_correction_T_max 0.2106
_exptl_absorpt_correction_T_min 0.0841
_exptl_absorpt_correction_type multi-scan
_exptl_absorpt_process_details SADABS
_exptl_crystal_colour colerless
_exptl_crystal_density_diffrn 3.455
_exptl_crystal_description Block
_exptl_crystal_F_000 1747
_exptl_crystal_size_max 0.26
_exptl_crystal_size_mid 0.17
_exptl_crystal_size_min 0.12
_refine_diff_density_max 3.155
_refine_diff_density_min -3.479
_refine_diff_density_rms 0.447
_refine_ls_extinction_method none
_refine_ls_goodness_of_fit_ref 1.011
_refine_ls_hydrogen_treatment constr
_refine_ls_matrix_type full
_refine_ls_number_parameters 568
_refine_ls_number_reflns 6503
_refine_ls_number_restraints 204
_refine_ls_restrained_S_all 1.000
_refine_ls_R_factor_all 0.1069
_refine_ls_R_factor_gt 0.0957
_refine_ls_shift/su_max 0.001
_refine_ls_shift/su_mean 0.000
_refine_ls_structure_factor_coef Fsqd
_refine_ls_weighting_details 'calc w=1/[\s^2^(Fo^2^)+(0.0954P)^2^+538.2309P] where P=(Fo^2^+2Fc^2^)/3'
_refine_ls_weighting_scheme calc
_refine_ls_wR_factor_gt 0.2599
_refine_ls_wR_factor_ref 0.2650
_reflns_number_gt 5617
_reflns_number_total 6503
_reflns_threshold_expression >2sigma(I)
_cod_data_source_file ic202685e_si_002.cif
_cod_data_source_block 1
_cod_database_code 4329051

loop_
_symmetry_equiv_pos_as_xyz
'x, y, z'
'-x, -y, -z'

loop_
_atom_site_label
_atom_site_type_symbol
_atom_site_fract_x
_atom_site_fract_y
_atom_site_fract_z
_atom_site_U_iso_or_equiv
_atom_site_adp_type
_atom_site_occupancy
_atom_site_symmetry_multiplicity
_atom_site_calc_flag
_atom_site_refinement_flags
_atom_site_disorder_assembly
_atom_site_disorder_group
P1 P 2.0000 2.0000 0.5000 0.051(4) Uani 1 2 d S . .
W1 W 1.73296(12) 2.09248(13) 0.41226(12) 0.0345(4) Uani 1 1 d . . .
W2 W 1.81384(13) 1.84264(12) 0.30838(11) 0.0337(4) Uani 1 1 d . . .
W3 W 2.08752(13) 1.76004(12) 0.38456(12) 0.0326(4) Uani 1 1 d . . .
W4 W 2.05790(13) 2.00167(13) 0.24352(10) 0.0316(4) Uani 1 1 d . . .
W5 W 2.25300(12) 2.14662(12) 0.43820(12) 0.0324(4) Uani 1 1 d . . .
W6 W 1.98682(13) 2.24639(12) 0.36458(11) 0.0308(4) Uani 1 1 d . . .
Zn1 Zn 1.5000 1.5000 0.0000 0.0285(12) Uani 1 2 d S . .
Na1 Na 1.9930(12) 2.5229(13) 0.1527(10) 0.037(3) Uani 1 1 d . . .
O1 O 1.827(3) 2.195(3) 0.347(3) 0.070(10) Uani 1 1 d U A .
O2 O 2.224(3) 1.813(4) 0.468(3) 0.083(13) Uani 1 1 d . . .
O3 O 2.121(2) 1.644(2) 0.331(2) 0.042(6) Uani 1 1 d . . .
O4 O 2.371(2) 2.221(2) 0.410(2) 0.048(8) Uani 1 1 d . A .
O5 O 1.728(3) 1.772(2) 0.217(2) 0.051(8) Uani 1 1 d . A .
O6 O 1.920(3) 1.746(3) 0.328(3) 0.066(9) Uani 1 1 d U A .
O7 O 2.090(3) 2.002(3) 0.123(2) 0.057(8) Uani 1 1 d . A .
O8 O 1.609(3) 2.138(3) 0.373(2) 0.056(9) Uani 1 1 d . A .
O9 O 2.203(3) 2.068(3) 0.319(3) 0.059(8) Uani 1 1 d U A .
O10 O 2.150(3) 2.251(2) 0.406(2) 0.055(8) Uani 1 1 d U A .
O11 O 2.115(2) 1.863(3) 0.280(3) 0.055(8) Uani 1 1 d U A .
O12 O 1.751(3) 1.797(3) 0.425(3) 0.063(9) Uani 1 1 d U . .
O13 O 1.981(3) 2.364(2) 0.295(2) 0.051(8) Uani 1 1 d . A .
O14 O 2.311(4) 2.020(3) 0.496(2) 0.067(11) Uani 1 1 d . . .
O15 O 1.743(4) 1.978(3) 0.315(3) 0.084(14) Uani 1 1 d . A .
O16 O 2.005(3) 2.141(3) 0.255(3) 0.070(9) Uani 1 1 d U A .
O17 O 1.910(3) 1.929(3) 0.227(3) 0.071(10) Uani 1 1 d U A .
O18 O 1.963(4) 2.306(4) 0.493(3) 0.026(10) Uani 0.50 1 d PU . .
O19 O 1.996(3) 1.926(3) 0.396(3) 0.018(8) Uani 0.50 1 d PU A 1
O19' O 2.054(3) 2.072(3) 0.418(3) 0.022(9) Uani 0.50 1 d PU A 2
O20' O 1.931(3) 2.105(3) 0.478(3) 0.071(10) Uani 1 1 d U . .
O20 O 2.139(3) 2.039(3) 0.540(3) 0.020(9) Uani 0.50 1 d PU . .
O22 O 1.494(2) 1.644(2) -0.090(2) 0.050(8) Uani 1 1 d . . .
O23 O 1.525(3) 1.401(2) -0.122(2) 0.044(7) Uani 1 1 d U . .
O24 O 1.789(2) 1.498(2) -0.7854(18) 0.038(6) Uani 1 1 d . . .
O25 O 1.836(3) 2.414(3) -0.013(2) 0.055(8) Uani 1 1 d . . .
O26 O 2.0000 2.5000 0.0000 0.016(6) Uani 1 2 d SU . .
O1W O 1.328(2) 1.460(2) -0.041(2) 0.042(6) Uani 1 1 d . . .
O2W O 1.927(6) 2.723(6) 0.080(5) 0.15(2) Uani 1 1 d U A .
O3W O 2.116(8) 2.309(8) 0.111(7) 0.10(3) Uani 0.50 1 d PU . .
O4W O 2.440(3) 1.913(4) 0.346(4) 0.092(14) Uani 1 1 d . . .
N1 N 1.539(3) 1.752(3) -0.080(2) 0.038(7) Uani 1 1 d U . .
N2 N 1.789(2) 2.305(2) -0.023(2) 0.022(5) Uani 1 1 d U . .
N3 N 1.562(2) 1.415(2) -0.217(2) 0.029(6) Uani 1 1 d U . .
N4 N 1.753(2) 1.476(2) -0.688(2) 0.027(6) Uani 1 1 d U . .
C1 C 1.578(4) 1.800(3) 0.017(3) 0.042(9) Uani 1 1 d U . .
H1A H 1.5725 1.7588 0.0744 0.051 Uiso 1 1 calc R . .
C2 C 1.623(3) 1.907(3) 0.025(3) 0.039(9) Uani 1 1 d U . .
H2A H 1.6460 1.9391 0.0903 0.047 Uiso 1 1 calc R . .
C3 C 1.637(3) 1.971(3) -0.055(3) 0.025(7) Uani 1 1 d U . .
C4 C 1.602(5) 1.921(4) -0.147(3) 0.068(16) Uani 1 1 d . . .
H4A H 1.6087 1.9631 -0.2041 0.081 Uiso 1 1 calc R . .
C5 C 1.555(5) 1.810(4) -0.163(4) 0.070(16) Uani 1 1 d . . .
H5A H 1.5368 1.7774 -0.2281 0.084 Uiso 1 1 calc R . .
C6 C 1.690(3) 2.086(3) -0.037(3) 0.039(9) Uani 1 1 d U A .
C7 C 1.736(6) 2.137(4) 0.053(4) 0.070(17) Uani 1 1 d . . .
H7A H 1.7367 2.0952 0.1107 0.084 Uiso 1 1 calc R A .
C8 C 1.782(5) 2.245(5) 0.064(5) 0.074(15) Uani 1 1 d U A .
H8A H 1.8088 2.2780 0.1279 0.088 Uiso 1 1 calc R . .
C9 C 1.752(3) 2.261(3) -0.115(3) 0.040(9) Uani 1 1 d . A .
H9A H 1.7596 2.3004 -0.1734 0.048 Uiso 1 1 calc R . .
C10 C 1.701(3) 2.151(3) -0.119(3) 0.033(8) Uani 1 1 d U . .
H10A H 1.6724 2.1195 -0.1827 0.040 Uiso 1 1 calc R A .
C11 C 1.640(3) 1.504(3) -0.229(3) 0.031(8) Uani 1 1 d . . .
H11A H 1.6658 1.5547 -0.1751 0.037 Uiso 1 1 calc R . .
C12 C 1.677(3) 1.516(3) -0.320(2) 0.027(7) Uani 1 1 d U . .
H12A H 1.7294 1.5774 -0.3279 0.032 Uiso 1 1 calc R . .
C13 C 1.641(3) 1.441(3) -0.405(2) 0.026(7) Uani 1 1 d U . .
C14 C 1.561(3) 1.353(3) -0.391(3) 0.033(8) Uani 1 1 d . . .
H14A H 1.5347 1.2996 -0.4430 0.039 Uiso 1 1 calc R . .
C15 C 1.519(4) 1.347(3) -0.295(3) 0.037(8) Uani 1 1 d U . .
H15A H 1.4596 1.2932 -0.2864 0.045 Uiso 1 1 calc R . .
C16 C 1.674(3) 1.451(3) -0.506(2) 0.030(8) Uani 1 1 d . . .
C17 C 1.784(3) 1.508(3) -0.514(3) 0.030(7) Uani 1 1 d U . .
H17A H 1.8315 1.5371 -0.4558 0.035 Uiso 1 1 calc R . .
C18 C 1.819(3) 1.519(3) -0.608(3) 0.028(7) Uani 1 1 d U . .
H18A H 1.8892 1.5574 -0.6140 0.034 Uiso 1 1 calc R . .
C19 C 1.645(3) 1.424(3) -0.687(2) 0.022(7) Uani 1 1 d U . .
H19A H 1.5973 1.3991 -0.7456 0.027 Uiso 1 1 calc R . .
C20 C 1.615(3) 1.412(3) -0.596(3) 0.034(8) Uani 1 1 d . . .
H20A H 1.5449 1.3723 -0.5926 0.040 Uiso 1 1 calc R . .

loop_
_atom_site_aniso_label
_atom_site_aniso_U_11
_atom_site_aniso_U_22
_atom_site_aniso_U_33
_atom_site_aniso_U_23
_atom_site_aniso_U_13
_atom_site_aniso_U_12
P1 0.053(10) 0.042(9) 0.057(10) 0.007(7) 0.003(8) 0.005(7)
W1 0.0247(7) 0.0464(9) 0.0337(8) 0.0069(7) -0.0019(6) 0.0157(6)
W2 0.0375(8) 0.0312(8) 0.0275(8) -0.0008(6) -0.0107(6) -0.0029(6)
W3 0.0336(8) 0.0244(7) 0.0412(9) -0.0052(6) 0.0094(7) 0.0062(6)
W4 0.0348(8) 0.0432(9) 0.0184(7) 0.0047(6) 0.0079(6) 0.0056(6)
W5 0.0268(7) 0.0294(8) 0.0421(9) 0.0045(6) 0.0130(6) -0.0031(6)
W6 0.0383(8) 0.0241(7) 0.0293(8) 0.0113(6) -0.0002(6) 0.0013(6)
Zn1 0.030(3) 0.031(3) 0.023(3) 0.001(2) 0.001(2) -0.001(2)
Na1 0.029(7) 0.050(9) 0.027(7) -0.009(6) 0.005(6) -0.025(6)
O1 0.063(16) 0.089(18) 0.053(15) -0.015(14) 0.008(13) -0.021(14)
O2 0.07(2) 0.12(3) 0.044(19) -0.01(2) 0.023(17) -0.06(2)
O3 0.034(14) 0.039(15) 0.054(17) -0.003(13) 0.014(13) -0.007(12)
O4 0.038(15) 0.034(15) 0.07(2) -0.009(14) 0.032(15) -0.012(12)
O5 0.058(19) 0.034(15) 0.050(18) 0.006(13) -0.027(15) -0.015(13)
O6 0.065(16) 0.050(14) 0.085(17) 0.039(13) 0.002(13) 0.018(12)
O7 0.07(2) 0.08(2) 0.029(15) 0.019(15) 0.027(15) 0.016(17)
O8 0.059(19) 0.09(2) 0.033(15) 0.023(15) 0.020(14) 0.051(18)
O9 0.043(14) 0.050(14) 0.079(16) -0.020(13) -0.015(12) 0.014(12)
O10 0.051(14) 0.048(14) 0.063(15) -0.010(12) -0.023(12) 0.028(12)
O11 0.034(12) 0.047(13) 0.088(17) 0.025(13) 0.005(12) 0.013(11)
O12 0.089(17) 0.056(15) 0.055(15) 0.004(12) 0.026(13) 0.040(13)
O13 0.07(2) 0.027(14) 0.060(19) 0.014(13) 0.000(16) 0.013(13)
O14 0.13(3) 0.051(19) 0.032(16) 0.004(14) 0.022(18) 0.06(2)
O15 0.16(4) 0.032(17) 0.07(2) 0.016(16) 0.06(3) 0.02(2)
O16 0.064(16) 0.058(15) 0.077(17) -0.027(13) -0.029(13) 0.016(13)
O17 0.053(15) 0.059(15) 0.102(18) 0.030(14) -0.002(14) 0.020(13)
O18 0.023(12) 0.031(12) 0.022(12) -0.004(8) 0.003(8) -0.008(8)
O19 0.021(12) 0.019(12) 0.014(11) 0.001(9) 0.006(9) 0.000(9)
O19' 0.016(15) 0.020(16) 0.029(17) -0.001(13) 0.001(13) 0.010(13)
O20' 0.074(17) 0.066(16) 0.079(17) 0.010(14) 0.018(14) 0.018(14)
O20 0.021(16) 0.015(15) 0.021(16) 0.002(13) -0.007(13) 0.006(13)
O22 0.044(16) 0.032(15) 0.06(2) 0.015(14) -0.019(14) -0.009(12)
O23 0.066(15) 0.042(13) 0.027(11) 0.000(10) 0.019(11) 0.000(11)
O24 0.044(15) 0.053(16) 0.021(12) 0.011(11) 0.014(11) 0.011(13)
O25 0.047(18) 0.048(18) 0.06(2) -0.017(15) 0.004(15) -0.020(14)
O26 0.027(10) 0.007(9) 0.015(9) 0.007(7) 0.000(8) 0.000(8)
O1W 0.034(15) 0.041(15) 0.050(17) 0.000(13) 0.007(12) 0.000(12)
O2W 0.15(3) 0.14(3) 0.14(3) -0.007(18) 0.025(19) 0.024(19)
O3W 0.10(3) 0.10(3) 0.09(3) 0.015(19) 0.030(19) 0.005(19)
O4W 0.06(2) 0.09(3) 0.12(4) 0.02(3) 0.00(2) -0.03(2)
N1 0.038(14) 0.030(13) 0.041(14) -0.005(12) -0.005(12) -0.012(11)
N2 0.028(9) 0.014(8) 0.024(9) -0.009(7) 0.007(8) 0.002(7)
N3 0.031(10) 0.035(10) 0.021(9) -0.002(8) 0.015(8) -0.002(8)
N4 0.019(11) 0.043(14) 0.017(11) -0.006(10) 0.000(9) 0.000(10)
C1 0.053(17) 0.049(16) 0.027(15) 0.020(13) -0.002(13) 0.020(14)
C2 0.040(12) 0.044(12) 0.032(11) 0.012(9) -0.007(9) 0.011(9)
C3 0.025(10) 0.017(10) 0.033(10) 0.002(8) 0.006(8) -0.004(8)
C4 0.13(5) 0.05(3) 0.02(2) 0.012(19) 0.01(2) -0.02(3)
C5 0.11(4) 0.03(2) 0.07(3) 0.00(2) 0.01(3) -0.04(3)
C6 0.041(16) 0.047(16) 0.027(14) 0.000(13) -0.006(13) 0.007(13)
C7 0.13(5) 0.03(2) 0.05(3) 0.00(2) 0.03(3) -0.02(3)
C8 0.08(2) 0.07(2) 0.07(2) 0.016(17) 0.021(17) -0.001(17)
C9 0.03(2) 0.025(18) 0.06(3) 0.012(17) 0.003(18) -0.005(15)
C10 0.045(16) 0.027(14) 0.029(14) 0.013(12) 0.000(13) 0.008(12)
C11 0.032(19) 0.023(17) 0.04(2) 0.000(15) 0.010(16) 0.004(14)
C12 0.031(14) 0.027(14) 0.021(13) 0.006(11) 0.009(11) -0.004(11)
C13 0.039(15) 0.032(14) 0.006(12) 0.004(11) -0.001(11) 0.001(12)
C14 0.04(2) 0.018(16) 0.04(2) 0.000(14) -0.004(16) -0.009(14)
C15 0.052(16) 0.020(13) 0.041(16) -0.006(12) 0.015(14) 0.000(12)
C16 0.05(2) 0.030(18) 0.013(15) 0.004(13) 0.010(15) -0.007(16)
C17 0.036(15) 0.023(13) 0.028(14) -0.016(11) 0.005(12) -0.002(12)
C18 0.034(14) 0.025(13) 0.024(14) -0.013(11) 0.005(12) -0.001(12)
C19 0.017(10) 0.029(10) 0.020(10) 0.003(8) -0.011(8) 0.009(8)
C20 0.04(2) 0.04(2) 0.021(17) -0.014(15) -0.001(15) -0.006(16)

loop_
_atom_type_symbol
_atom_type_description
_atom_type_scat_dispersion_real
_atom_type_scat_dispersion_imag
_atom_type_scat_source
C C 0.0033 0.0016 'International Tables Vol C Tables 4.2.6.8 and 6.1.1.4'
H H 0.0000 0.0000 'International Tables Vol C Tables 4.2.6.8 and 6.1.1.4'
N N 0.0061 0.0033 'International Tables Vol C Tables 4.2.6.8 and 6.1.1.4'
O O 0.0106 0.0060 'International Tables Vol C Tables 4.2.6.8 and 6.1.1.4'
Na Na 0.0362 0.0249 'International Tables Vol C Tables 4.2.6.8 and 6.1.1.4'
P P 0.1023 0.0942 'International Tables Vol C Tables 4.2.6.8 and 6.1.1.4'
Zn Zn 0.2839 1.4301 'International Tables Vol C Tables 4.2.6.8 and 6.1.1.4'
W W -0.8490 6.8722 'International Tables Vol C Tables 4.2.6.8 and 6.1.1.4'

loop_
_geom_angle_atom_site_label_1
_geom_angle_atom_site_label_2
_geom_angle_atom_site_label_3
_geom_angle
_geom_angle_site_symmetry_1
_geom_angle_site_symmetry_3
O19' P1 O19' 180.000(15) . 2_996
O19' P1 O20' 70(2) . .
O19' P1 O20' 110(2) 2_996 .
O19' P1 O20' 110(2) . 2_996
O19' P1 O20' 70(2) 2_996 2_996
O20' P1 O20' 180.000(18) . 2_996
O19' P1 O19 70(2) . .
O19' P1 O19 110(2) 2_996 .
O20' P1 O19 109(2) . .
O20' P1 O19 71(2) 2_996 .
O19' P1 O19 110(2) . 2_996
O19' P1 O19 70(2) 2_996 2_996
O20' P1 O19 71(2) . 2_996
O20' P1 O19 109(2) 2_996 2_996
O19 P1 O19 180.000(15) . 2_996
O19' P1 O20 110(2) . 2_996
O19' P1 O20 70(2) 2_996 2_996
O20' P1 O20 68(2) . 2_996
O20' P1 O20 112(2) 2_996 2_996
O19 P1 O20 74(2) . 2_996
O19 P1 O20 106(2) 2_996 2_996
O19' P1 O20 70(2) . .
O19' P1 O20 110(2) 2_996 .
O20' P1 O20 112(2) . .
O20' P1 O20 68(2) 2_996 .
O19 P1 O20 106(2) . .
O19 P1 O20 74(2) 2_996 .
O20 P1 O20 180.000(4) 2_996 .
O8 W1 O15 102.6(19) . .
O8 W1 O1 98.6(17) . .
O15 W1 O1 92.0(16) . .
O8 W1 O2 99.5(18) . 2_996
O15 W1 O2 158(2) . 2_996
O1 W1 O2 86.4(14) . 2_996
O8 W1 O14 101.5(16) . 2_996
O15 W1 O14 88.3(13) . 2_996
O1 W1 O14 159.4(17) . 2_996
O2 W1 O14 85.6(15) 2_996 2_996
O8 W1 O20 156.8(17) . 2_996
O15 W1 O20 63.5(17) . 2_996
O1 W1 O20 100.2(17) . 2_996
O2 W1 O20 95.0(18) 2_996 2_996
O14 W1 O20 61.7(15) 2_996 2_996
O8 W1 O20' 157.3(16) . .
O15 W1 O20' 94.3(18) . .
O1 W1 O20' 65.3(15) . .
O2 W1 O20' 65.0(16) 2_996 .
O14 W1 O20' 94.1(15) 2_996 .
O20 W1 O20' 45.8(13) 2_996 .
O5 W2 O6 98.5(17) . .
O5 W2 O12 101.9(17) . .
O6 W2 O12 91.4(15) . .
O5 W2 O15 100.8(18) . .
O6 W2 O15 160.1(19) . .
O12 W2 O15 89.2(14) . .
O5 W2 O17 99.4(16) . .
O6 W2 O17 89.4(14) . .
O12 W2 O17 158.3(17) . .
O15 W2 O17 82.9(15) . .
O5 W2 O20 155.4(16) . 2_996
O6 W2 O20 100.8(16) . 2_996
O12 W2 O20 62.6(15) . 2_996
O15 W2 O20 62.1(16) . 2_996
O17 W2 O20 96.0(16) . 2_996
O5 W2 O19 156.0(16) . .
O6 W2 O19 66.1(15) . .
O12 W2 O19 96.9(15) . .
O15 W2 O19 94.1(18) . .
O17 W2 O19 63.7(14) . .
O20 W2 O19 48.5(14) 2_996 .
O3 W3 O2 102.6(18) . .
O3 W3 O11 100.4(14) . .
O2 W3 O11 93.3(15) . .
O3 W3 O18 96.7(17) . 2_996
O2 W3 O18 86.6(16) . 2_996
O11 W3 O18 162.5(17) . 2_996
O3 W3 O6 98.0(14) . .
O2 W3 O6 158.8(17) . .
O11 W3 O6 88.0(12) . .
O18 W3 O6 85.9(16) 2_996 .
O3 W3 O19 156.8(14) . .
O2 W3 O19 96.9(18) . .
O11 W3 O19 65.6(13) . .
O18 W3 O19 97.0(17) 2_996 .
O6 W3 O19 64.4(14) . .
O3 W3 O20' 157.3(14) . 2_996
O2 W3 O20' 64.1(16) . 2_996
O11 W3 O20' 98.8(14) . 2_996
O18 W3 O20' 65.5(16) 2_996 2_996
O6 W3 O20' 94.7(14) . 2_996
O19 W3 O20' 45.4(13) . 2_996
O7 W4 O16 100.6(17) . .
O7 W4 O17 102.3(18) . .
O16 W4 O17 92.0(15) . .
O7 W4 O11 97.8(16) . .
O16 W4 O11 160.9(16) . .
O17 W4 O11 89.0(13) . .
O7 W4 O9 100.7(17) . .
O16 W4 O9 87.8(13) . .
O17 W4 O9 156.6(17) . .
O11 W4 O9 83.7(13) . .
O7 W4 O19 157.8(15) . .
O16 W4 O19 98.2(16) . .
O17 W4 O19 65.0(15) . .
O11 W4 O19 65.1(14) . .
O9 W4 O19 91.8(15) . .
O7 W4 O19' 157.5(16) . .
O16 W4 O19' 65.3(15) . .
O17 W4 O19' 95.8(17) . .
O11 W4 O19' 95.6(14) . .
O9 W4 O19' 63.0(14) . .
O19 W4 O19' 44.3(14) . .
O4 W5 O9 102.0(16) . .
O4 W5 O10 98.5(15) . .
O9 W5 O10 90.7(13) . .
O4 W5 O14 102.3(17) . .
O9 W5 O14 91.1(14) . .
O10 W5 O14 158.2(17) . .
O4 W5 O12 100.5(16) . 2_996
O9 W5 O12 157.3(17) . 2_996
O10 W5 O12 83.3(14) . 2_996
O14 W5 O12 86.7(13) . 2_996
O4 W5 O20 156.2(15) . .
O9 W5 O20 96.4(16) . .
O10 W5 O20 96.1(15) . .
O14 W5 O20 62.1(15) . .
O12 W5 O20 62.7(15) 2_996 .
O4 W5 O19' 157.5(15) . .
O9 W5 O19' 64.9(15) . .
O10 W5 O19' 65.0(14) . .
O14 W5 O19' 96.3(17) . .
O12 W5 O19' 92.9(16) 2_996 .
O20 W5 O19' 46.0(14) . .
O13 W6 O18 99.8(18) . .
O13 W6 O1 98.8(17) . .
O18 W6 O1 86.3(17) . .
O13 W6 O16 98.3(16) . .
O18 W6 O16 161.6(19) . .
O1 W6 O16 87.9(15) . .
O13 W6 O10 100.8(15) . .
O18 W6 O10 91.9(17) . .
O1 W6 O10 160.3(16) . .
O16 W6 O10 87.7(14) . .
O13 W6 O20' 158.9(14) . .
O18 W6 O20' 67.2(17) . .
O1 W6 O20' 64.9(15) . .
O16 W6 O20' 94.6(15) . .
O10 W6 O20' 96.3(14) . .
O13 W6 O19' 156.6(15) . .
O18 W6 O19' 98.6(18) . .
O1 W6 O19' 96.6(16) . .
O16 W6 O19' 64.8(15) . .
O10 W6 O19' 64.3(14) . .
O20' W6 O19' 44.2(13) . .
O23 Zn1 O23 180.000(6) . 2_885
O23 Zn1 O1W 92.7(12) . 2_885
O23 Zn1 O1W 87.3(12) 2_885 2_885
O23 Zn1 O1W 87.3(12) . .
O23 Zn1 O1W 92.7(12) 2_885 .
O1W Zn1 O1W 180.000(2) 2_885 .
O23 Zn1 O22 91.8(12) . .
O23 Zn1 O22 88.2(12) 2_885 .
O1W Zn1 O22 90.0(11) 2_885 .
O1W Zn1 O22 90.0(11) . .
O23 Zn1 O22 88.2(12) . 2_885
O23 Zn1 O22 91.8(12) 2_885 2_885
O1W Zn1 O22 90.0(11) 2_885 2_885
O1W Zn1 O22 90.0(11) . 2_885
O22 Zn1 O22 180.0(15) . 2_885
O26 Na1 O24 117.0(8) . 1_566
O26 Na1 O13 128.0(9) . .
O24 Na1 O13 68.6(9) 1_566 .
O26 Na1 O2W 78.4(15) . .
O24 Na1 O2W 84.9(16) 1_566 .
O13 Na1 O2W 148.7(16) . .
O26 Na1 O25 46.7(7) . .
O24 Na1 O25 72.2(9) 1_566 .
O13 Na1 O25 100.1(10) . .
O2W Na1 O25 86.7(16) . .
O26 Na1 O3 139.8(8) . 1_565
O24 Na1 O3 99.7(9) 1_566 1_565
O13 Na1 O3 79.1(9) . 1_565
O2W Na1 O3 89.6(16) . 1_565
O25 Na1 O3 171.4(10) . 1_565
W1 O1 W6 135(2) . .
W1 O2 W3 137(2) 2_996 .
W3 O3 Na1 125.4(14) . 1_545
W2 O6 W3 135(2) . .
W5 O9 W4 138.3(19) . .
W5 O10 W6 136.3(18) . .
W4 O11 W3 133.7(18) . .
W2 O12 W5 138(2) . 2_996
W6 O13 Na1 167.0(17) . .
W5 O14 W1 138(2) . 2_996
W1 O15 W2 138(2) . .
W4 O16 W6 137(2) . .
W4 O17 W2 137(2) . .
W6 O18 W3 133(2) . 2_996
P1 O19 W3 123(2) . .
P1 O19 W4 123(2) . .
W3 O19 W4 95.3(14) . .
P1 O19 W2 120(2) . .
W3 O19 W2 94.7(14) . .
W4 O19 W2 93.9(14) . .
P1 O19' O20' 55.6(18) . .
P1 O19' W6 123(2) . .
O20' O19' W6 67.3(17) . .
P1 O19' W5 123(2) . .
O20' O19' W5 134(3) . .
W6 O19' W5 93.7(15) . .
P1 O19' W4 123(2) . .
O20' O19' W4 128(2) . .
W6 O19' W4 93.1(15) . .
W5 O19' W4 93.1(15) . .
P1 O20' O19' 54.3(18) . .
P1 O20' W6 123(2) . .
O19' O20' W6 68.4(18) . .
P1 O20' W1 124(2) . .
O19' O20' W1 131(2) . .
W6 O20' W1 94.5(13) . .
P1 O20' W3 120(2) . 2_996
O19' O20' W3 131(2) . 2_996
W6 O20' W3 93.8(13) . 2_996
W1 O20' W3 93.7(13) . 2_996
P1 O20 W1 122(2) . 2_996
P1 O20 W5 121(2) . .
W1 O20 W5 98.0(16) 2_996 .
P1 O20 W2 118(2) . 2_996
W1 O20 W2 96.2(14) 2_996 2_996
W5 O20 W2 96.3(15) . 2_996
N1 O22 Zn1 137(2) . .
N3 O23 Zn1 137(2) . .
N4 O24 Na1 132.1(19) . 1_544
N2 O25 Na1 128(2) . .
C5 N1 O22 120(3) . .
C5 N1 C1 119(3) . .
O22 N1 C1 120(3) . .
C9 N2 C8 123(4) . .
C9 N2 O25 119(3) . .
C8 N2 O25 119(4) . .
C15 N3 C11 121(3) . .
C15 N3 O23 120(3) . .
C11 N3 O23 119(3) . .
C18 N4 C19 124(3) . .
C18 N4 O24 118(3) . .
C19 N4 O24 118(3) . .
C2 C1 N1 119(3) . .
C2 C1 H1A 120.5 . .
N1 C1 H1A 120.5 . .
C1 C2 C3 124(4) . .
C1 C2 H2A 117.9 . .
C3 C2 H2A 117.9 . .
C4 C3 C2 115(3) . .
C4 C3 C6 125(3) . .
C2 C3 C6 120(3) . .
C3 C4 C5 124(4) . .
C3 C4 H4A 117.8 . .
C5 C4 H4A 117.8 . .
N1 C5 C4 118(4) . .
N1 C5 H5A 121.2 . .
C4 C5 H5A 121.2 . .
C7 C6 C10 113(4) . .
C7 C6 C3 127(4) . .
C10 C6 C3 119(3) . .
C6 C7 C8 124(5) . .
C6 C7 H7A 118.0 . .
C8 C7 H7A 118.0 . .
C7 C8 N2 118(5) . .
C7 C8 H8A 120.9 . .
N2 C8 H8A 120.9 . .
N2 C9 C10 115(3) . .
N2 C9 H9A 122.4 . .
C10 C9 H9A 122.4 . .
C6 C10 C9 126(4) . .
C6 C10 H10A 116.8 . .
C9 C10 H10A 116.8 . .
C12 C11 N3 119(3) . .
C12 C11 H11A 120.3 . .
N3 C11 H11A 120.3 . .
C11 C12 C13 123(3) . .
C11 C12 H12A 118.5 . .
C13 C12 H12A 118.5 . .
C14 C13 C12 116(3) . .
C14 C13 C16 117(3) . .
C12 C13 C16 126(3) . .
C13 C14 C15 119(3) . .
C13 C14 H14A 120.7 . .
C15 C14 H14A 120.7 . .
N3 C15 C14 122(3) . .
N3 C15 H15A 119.2 . .
C14 C15 H15A 119.2 . .
C20 C16 C13 128(3) . .
C20 C16 C17 114(3) . .
C13 C16 C17 117(3) . .
C18 C17 C16 119(3) . .
C18 C17 H17A 120.4 . .
C16 C17 H17A 120.4 . .
N4 C18 C17 120(3) . .
N4 C18 H18A 120.0 . .
C17 C18 H18A 120.0 . .
C20 C19 N4 115(3) . .
C20 C19 H19A 122.6 . .
N4 C19 H19A 122.6 . .
C19 C20 C16 128(4) . .
C19 C20 H20A 116.1 . .
C16 C20 H20A 116.1 . .

loop_
_geom_bond_atom_site_label_1
_geom_bond_atom_site_label_2
_geom_bond_distance
_geom_bond_site_symmetry_2
P1 O19' 1.57(4) .
P1 O19' 1.57(4) 2_996
P1 O20' 1.59(4) .
P1 O20' 1.59(4) 2_996
P1 O19 1.61(4) .
P1 O19 1.61(4) 2_996
P1 O20 1.69(4) 2_996
P1 O20 1.69(4) .
W1 O8 1.66(3) .
W1 O15 1.87(3) .
W1 O1 1.89(4) .
W1 O2 1.90(3) 2_996
W1 O14 1.93(3) 2_996
W1 O20 2.35(4) 2_996
W1 O20' 2.40(4) .
W2 O5 1.64(3) .
W2 O6 1.80(3) .
W2 O12 1.86(3) .
W2 O15 1.91(3) .
W2 O17 1.92(4) .
W2 O20 2.39(4) 2_996
W2 O19 2.43(4) .
W3 O3 1.65(3) .
W3 O2 1.90(3) .
W3 O11 1.92(3) .
W3 O18 1.96(4) 2_996
W3 O6 2.04(3) .
W3 O19 2.37(4) .
W3 O20' 2.44(4) 2_996
W4 O7 1.68(3) .
W4 O16 1.85(3) .
W4 O17 1.87(4) .
W4 O11 1.92(3) .
W4 O9 1.96(3) .
W4 O19 2.40(4) .
W4 O19' 2.44(4) .
W5 O4 1.69(2) .
W5 O9 1.82(3) .
W5 O10 1.86(3) .
W5 O14 1.88(3) .
W5 O12 1.92(3) 2_996
W5 O20 2.36(4) .
W5 O19' 2.43(4) .
W6 O13 1.71(3) .
W6 O18 1.89(4) .
W6 O1 1.92(3) .
W6 O16 1.94(3) .
W6 O10 1.95(3) .
W6 O20' 2.40(4) .
W6 O19' 2.42(4) .
Zn1 O23 2.04(3) .
Zn1 O23 2.04(3) 2_885
Zn1 O1W 2.06(3) 2_885
Zn1 O1W 2.06(3) .
Zn1 O22 2.13(3) .
Zn1 O22 2.13(3) 2_885
Na1 O26 2.040(14) .
Na1 O24 2.65(3) 1_566
Na1 O13 2.74(3) .
Na1 O2W 2.77(7) .
Na1 O25 2.88(3) .
Na1 O3 2.91(3) 1_565
O2 W1 1.90(3) 2_996
O3 Na1 2.91(3) 1_545
O12 W5 1.92(3) 2_996
O14 W1 1.93(3) 2_996
O18 W3 1.96(4) 2_996
O19' O20' 1.81(6) .
O20' W3 2.44(4) 2_996
O20 W1 2.35(4) 2_996
O20 W2 2.39(4) 2_996
O22 N1 1.35(4) .
O23 N3 1.39(4) .
O24 N4 1.42(3) .
O24 Na1 2.65(3) 1_544
O25 N2 1.38(4) .
N1 C5 1.35(6) .
N1 C1 1.39(5) .
N2 C9 1.32(5) .
N2 C8 1.37(6) .
N3 C15 1.31(5) .
N3 C11 1.36(4) .
N4 C18 1.30(4) .
N4 C19 1.38(4) .
C1 C2 1.35(6) .
C1 H1A 0.9300 .
C2 C3 1.35(5) .
C2 H2A 0.9300 .
C3 C4 1.34(6) .
C3 C6 1.46(5) .
C4 C5 1.39(6) .
C4 H4A 0.9300 .
C5 H5A 0.9300 .
C6 C7 1.35(6) .
C6 C10 1.36(5) .
C7 C8 1.36(7) .
C7 H7A 0.9300 .
C8 H8A 0.9300 .
C9 C10 1.39(5) .
C9 H9A 0.9300 .
C10 H10A 0.9300 .
C11 C12 1.34(5) .
C11 H11A 0.9300 .
C12 C13 1.42(5) .
C12 H12A 0.9300 .
C13 C14 1.39(5) .
C13 C16 1.43(4) .
C14 C15 1.42(5) .
C14 H14A 0.9300 .
C15 H15A 0.9300 .
C16 C20 1.35(5) .
C16 C17 1.44(5) .
C17 C18 1.36(5) .
C17 H17A 0.9300 .
C18 H18A 0.9300 .
C19 C20 1.30(5) .
C19 H19A 0.9300 .
C20 H20A 0.9300 .
